data_4303156
loop_
_publ_author_name
'Yan-Gong Han'
'Chao Xu'
'Taike Duan'
'Fang-Hui Wu'
'Qian-Feng Zhang'
'Wa-Hung Leung'

_publ_section_title
;
Heterometallic Aggregates of Copper(I) with Metalloligand Sn(edt)2 (edt =
ethane-1,2-dithiolate): Syntheses and Structures of
[Sn(edt)2Cl(\m-I)(\m3-I)(CuPPh3)3], [Sn(edt)2(\m-Br)2(\m3-Br)2(CuPPh3)4],
and [{Sn(edt)2}3(\m-OH)3Cu5(PPh3)8][PF6]2
;
_journal_name_full 'Inorganic Chemistry'
_journal_page_first 8796
_journal_page_last 8802
_journal_paper_doi 10.1021/ic9009515
_journal_volume 48
_journal_year 2009
_chemical_formula_sum 'C156 H157 Cu5 F12 O9 P9 S12 Sn3'
_chemical_formula_weight 3741.04
_chemical_name_systematic
; 
 ? 
;
_space_group_IT_number 15
_symmetry_cell_setting monoclinic
_symmetry_space_group_name_Hall '-C 2yc'
_symmetry_space_group_name_H-M 'C 1 2/c 1'
_atom_sites_solution_hydrogens geom
_atom_sites_solution_primary direct
_atom_sites_solution_secondary difmap
_audit_creation_method SHELXL-97
_cell_angle_alpha 90.00
_cell_angle_beta 105.809(7)
_cell_angle_gamma 90.00
_cell_formula_units_Z 4
_cell_length_a 27.305(4)
_cell_length_b 24.268(4)
_cell_length_c 29.046(4)
_cell_measurement_reflns_used 6298
_cell_measurement_temperature 296(2)
_cell_measurement_theta_max 25.98
_cell_measurement_theta_min 2.47
_cell_volume 18519(5)
_computing_cell_refinement 'Bruker SMART'
_computing_data_collection 'Bruker SMART'
_computing_data_reduction 'Bruker SAINT'
_computing_molecular_graphics 'Bruker SHELXTL'
_computing_publication_material 'Bruker SHELXTL'
_computing_structure_refinement 'SHELXL-97 (Sheldrick, 1997)'
_computing_structure_solution 'SHELXS-97 (Sheldrick, 1990)'
_diffrn_ambient_temperature 296(2)
_diffrn_measured_fraction_theta_full 0.960
_diffrn_measured_fraction_theta_max 0.960
_diffrn_measurement_device_type 'CCD area detector'
_diffrn_measurement_method 'phi and omega scans'
_diffrn_radiation_monochromator graphite
_diffrn_radiation_source 'fine-focus sealed tube'
_diffrn_radiation_type MoK\a
_diffrn_radiation_wavelength 0.71073
_diffrn_reflns_av_R_equivalents 0.0908
_diffrn_reflns_av_sigmaI/netI 0.1085
_diffrn_reflns_limit_h_max 26
_diffrn_reflns_limit_h_min -31
_diffrn_reflns_limit_k_max 27
_diffrn_reflns_limit_k_min -29
_diffrn_reflns_limit_l_max 32
_diffrn_reflns_limit_l_min -32
_diffrn_reflns_number 28229
_diffrn_reflns_theta_full 26.00
_diffrn_reflns_theta_max 26.00
_diffrn_reflns_theta_min 4.76
_exptl_absorpt_coefficient_mu 1.233
_exptl_absorpt_correction_T_max 0.7239
_exptl_absorpt_correction_T_min 0.6254
_exptl_absorpt_correction_type multi-scan
_exptl_absorpt_process_details sadabs
_exptl_crystal_colour yellow
_exptl_crystal_density_diffrn 1.342
_exptl_crystal_density_method 'not measured'
_exptl_crystal_description block
_exptl_crystal_F_000 7580
_exptl_crystal_size_max 0.42
_exptl_crystal_size_mid 0.34
_exptl_crystal_size_min 0.28
_refine_diff_density_max 1.292
_refine_diff_density_min -1.102
_refine_diff_density_rms 0.125
_refine_ls_extinction_method none
_refine_ls_goodness_of_fit_ref 1.003
_refine_ls_hydrogen_treatment constr
_refine_ls_matrix_type full
_refine_ls_number_parameters 903
_refine_ls_number_reflns 13831
_refine_ls_number_restraints 0
_refine_ls_restrained_S_all 1.003
_refine_ls_R_factor_all 0.0905
_refine_ls_R_factor_gt 0.0685
_refine_ls_shift/su_max 0.001
_refine_ls_shift/su_mean 0.000
_refine_ls_structure_factor_coef Fsqd
_refine_ls_weighting_details 'calc w=1/[\s^2^(Fo^2^)+(0.1261P)^2^+0.0000P] where P=(Fo^2^+2Fc^2^)/3'
_refine_ls_weighting_scheme calc
_refine_ls_wR_factor_gt 0.1289
_refine_ls_wR_factor_ref 0.1844
_reflns_number_gt 7815
_reflns_number_total 18209
_reflns_threshold_expression >2sigma(I)
_cod_data_source_file ic9009515_si_001_3.cif
_cod_data_source_block c2c
_cod_depositor_comments
;
The following automatic conversions were performed:
'_symmetry_cell_setting' value 'Monoclinic' changed to 'monoclinic'
according to '/home/saulius/struct/CIF-dictionaries/cif_core.dic'
dictionary named 'cif_core.dic' version 2.4.1 from 2010-06-29.

Automatic conversion script
Id: cif_fix_enum 1527 2010-12-29 10:47:43Z saulius 
;
_cod_database_code 4303156

loop_
_symmetry_equiv_pos_as_xyz
'x, y, z'
'-x, y, -z+1/2'
'x+1/2, y+1/2, z'
'-x+1/2, y+1/2, -z+1/2'
'-x, -y, -z'
'x, -y, z-1/2'
'-x+1/2, -y+1/2, -z'
'x+1/2, -y+1/2, z-1/2'

loop_
_atom_site_label
_atom_site_type_symbol
_atom_site_fract_x
_atom_site_fract_y
_atom_site_fract_z
_atom_site_U_iso_or_equiv
_atom_site_adp_type
_atom_site_occupancy
_atom_site_symmetry_multiplicity
_atom_site_calc_flag
_atom_site_refinement_flags
_atom_site_disorder_assembly
_atom_site_disorder_group
Cu1 Cu 0.55553(5) 0.22788(4) 0.09306(4) 0.0502(4) Uani 1 1 d . . .
Cu2 Cu 0.38075(4) 0.33857(4) 0.19040(4) 0.0414(3) Uani 1 1 d . . .
Cu3 Cu 0.5000 0.57967(6) 0.2500 0.0455(5) Uani 1 2 d S . .
Sn1 Sn 0.52095(2) 0.29003(2) 0.18523(2) 0.0367(2) Uani 1 1 d . . .
Sn2 Sn 0.5000 0.43949(3) 0.2500 0.0357(3) Uani 1 2 d S . .
S1 S 0.60535(9) 0.27887(9) 0.24382(9) 0.0434(7) Uani 1 1 d . . .
S2 S 0.56551(10) 0.32067(9) 0.12459(9) 0.0470(7) Uani 1 1 d . . .
S3 S 0.50732(9) 0.19430(9) 0.15389(9) 0.0488(7) Uani 1 1 d . . .
S4 S 0.43167(9) 0.31185(9) 0.14076(9) 0.0454(7) Uani 1 1 d . . .
S5 S 0.40634(9) 0.42750(8) 0.21889(9) 0.0472(7) Uani 1 1 d . . .
S6 S 0.49597(9) 0.50968(9) 0.18618(9) 0.0451(7) Uani 1 1 d . . .
O1 O 0.5000 0.2727(3) 0.2500 0.0258(18) Uani 1 2 d S . .
O2 O 0.51407(19) 0.37320(17) 0.20646(18) 0.0256(13) Uani 1 1 d . . .
P1 P 0.63135(10) 0.18013(10) 0.10493(10) 0.0495(7) Uani 1 1 d . . .
P2 P 0.50128(12) 0.22569(11) 0.01613(10) 0.0593(9) Uani 1 1 d . . .
P3 P 0.29737(9) 0.33561(9) 0.14973(9) 0.0442(7) Uani 1 1 d . . .
P4 P 0.42580(10) 0.63087(9) 0.23610(10) 0.0455(7) Uani 1 1 d . . .
C1 C 0.6467(4) 0.2936(4) 0.2058(4) 0.063(3) Uani 1 1 d . . .
H1A H 0.6796 0.3050 0.2259 0.076 Uiso 1 1 calc R . .
H1B H 0.6517 0.2598 0.1898 0.076 Uiso 1 1 calc R . .
C2 C 0.6272(4) 0.3381(4) 0.1675(4) 0.060(3) Uani 1 1 d . . .
H2A H 0.6524 0.3438 0.1500 0.072 Uiso 1 1 calc R . .
H2B H 0.6236 0.3725 0.1833 0.072 Uiso 1 1 calc R . .
C3 C 0.4373(4) 0.1968(4) 0.1387(5) 0.064(3) Uani 1 1 d . . .
H3A H 0.4239 0.1640 0.1204 0.077 Uiso 1 1 calc R . .
H3B H 0.4271 0.1956 0.1681 0.077 Uiso 1 1 calc R . .
C4 C 0.4136(4) 0.2460(4) 0.1107(4) 0.060(3) Uani 1 1 d . . .
H4A H 0.3769 0.2423 0.1031 0.072 Uiso 1 1 calc R . .
H4B H 0.4228 0.2465 0.0807 0.072 Uiso 1 1 calc R . .
C5 C 0.3926(4) 0.4793(4) 0.1722(4) 0.063(4) Uani 1 1 d . . .
H5A H 0.3612 0.4694 0.1487 0.075 Uiso 1 1 calc R . .
H5B H 0.3870 0.5143 0.1862 0.075 Uiso 1 1 calc R . .
C6 C 0.4342(5) 0.4869(4) 0.1468(4) 0.067(4) Uani 1 1 d . . .
H6A H 0.4228 0.5137 0.1214 0.080 Uiso 1 1 calc R . .
H6B H 0.4392 0.4522 0.1320 0.080 Uiso 1 1 calc R . .
C11 C 0.6364(5) 0.1348(4) 0.0560(5) 0.061(3) Uani 1 1 d . . .
C12 C 0.6032(5) 0.0891(5) 0.0465(5) 0.090(5) Uani 1 1 d . . .
H12 H 0.5804 0.0840 0.0647 0.108 Uiso 1 1 calc R . .
C13 C 0.6040(7) 0.0517(6) 0.0109(7) 0.104(6) Uani 1 1 d . . .
H13 H 0.5816 0.0221 0.0043 0.125 Uiso 1 1 calc R . .
C14 C 0.6397(10) 0.0600(8) -0.0152(6) 0.117(8) Uani 1 1 d . . .
H14 H 0.6408 0.0351 -0.0393 0.141 Uiso 1 1 calc R . .
C15 C 0.6736(8) 0.1039(7) -0.0063(5) 0.101(6) Uani 1 1 d . . .
H15 H 0.6973 0.1086 -0.0237 0.122 Uiso 1 1 calc R . .
C16 C 0.6707(7) 0.1405(5) 0.0296(5) 0.086(5) Uani 1 1 d . . .
H16 H 0.6930 0.1702 0.0360 0.103 Uiso 1 1 calc R . .
C21 C 0.6543(4) 0.1332(4) 0.1562(4) 0.048(3) Uani 1 1 d . . .
C22 C 0.6892(4) 0.0918(4) 0.1568(4) 0.071(4) Uani 1 1 d . . .
H22 H 0.7025 0.0871 0.1307 0.085 Uiso 1 1 calc R . .
C23 C 0.7047(6) 0.0568(5) 0.1966(6) 0.091(5) Uani 1 1 d . . .
H23 H 0.7286 0.0293 0.1970 0.109 Uiso 1 1 calc R . .
C24 C 0.6863(7) 0.0624(6) 0.2330(7) 0.104(6) Uani 1 1 d . . .
H24 H 0.6966 0.0380 0.2584 0.124 Uiso 1 1 calc R . .
C25 C 0.6517(6) 0.1033(6) 0.2355(5) 0.097(5) Uani 1 1 d . . .
H25 H 0.6396 0.1075 0.2623 0.117 Uiso 1 1 calc R . .
C26 C 0.6353(5) 0.1388(4) 0.1949(5) 0.073(4) Uani 1 1 d . . .
H26 H 0.6115 0.1662 0.1948 0.088 Uiso 1 1 calc R . .
C31 C 0.6847(4) 0.2283(4) 0.1111(4) 0.055(3) Uani 1 1 d . . .
C32 C 0.7318(5) 0.2249(5) 0.1441(5) 0.083(4) Uani 1 1 d . . .
H32 H 0.7375 0.1955 0.1654 0.099 Uiso 1 1 calc R . .
C33 C 0.7696(5) 0.2605(7) 0.1476(7) 0.115(6) Uani 1 1 d . . .
H33 H 0.8006 0.2558 0.1705 0.138 Uiso 1 1 calc R . .
C34 C 0.7617(7) 0.3040(8) 0.1168(9) 0.126(7) Uani 1 1 d . . .
H34 H 0.7878 0.3293 0.1187 0.152 Uiso 1 1 calc R . .
C35 C 0.7165(7) 0.3110(7) 0.0832(8) 0.115(6) Uani 1 1 d . . .
H35 H 0.7114 0.3412 0.0628 0.138 Uiso 1 1 calc R . .
C36 C 0.6776(5) 0.2722(5) 0.0799(5) 0.083(4) Uani 1 1 d . . .
H36 H 0.6469 0.2761 0.0564 0.100 Uiso 1 1 calc R . .
C41 C 0.5315(6) 0.2045(6) -0.0305(5) 0.075(4) Uani 1 1 d . . .
C42 C 0.5683(8) 0.2367(7) -0.0389(6) 0.096(5) Uani 1 1 d . . .
H42 H 0.5767 0.2692 -0.0216 0.115 Uiso 1 1 calc R . .
C43 C 0.5941(8) 0.2231(9) -0.0726(7) 0.121(6) Uani 1 1 d . . .
H43 H 0.6186 0.2470 -0.0779 0.146 Uiso 1 1 calc R . .
C44 C 0.5840(10) 0.1757(11) -0.0975(6) 0.127(8) Uani 1 1 d . . .
H44 H 0.6014 0.1658 -0.1197 0.152 Uiso 1 1 calc R . .
C45 C 0.5460(9) 0.1418(8) -0.0882(7) 0.106(6) Uani 1 1 d . . .
H45 H 0.5380 0.1085 -0.1044 0.127 Uiso 1 1 calc R . .
C46 C 0.5211(6) 0.1571(5) -0.0564(5) 0.080(4) Uani 1 1 d . . .
H46 H 0.4956 0.1343 -0.0518 0.096 Uiso 1 1 calc R . .
C51 C 0.4508(4) 0.1742(4) 0.0142(4) 0.070(4) Uani 1 1 d . . .
C52 C 0.4635(5) 0.1265(5) 0.0408(5) 0.077(4) Uani 1 1 d . . .
H52 H 0.4974 0.1205 0.0574 0.093 Uiso 1 1 calc R . .
C53 C 0.4274(7) 0.0869(6) 0.0435(6) 0.111(5) Uani 1 1 d . . .
H53 H 0.4385 0.0547 0.0604 0.133 Uiso 1 1 calc R . .
C54 C 0.3786(8) 0.0929(9) 0.0236(11) 0.174(12) Uani 1 1 d . . .
H54 H 0.3549 0.0670 0.0275 0.209 Uiso 1 1 calc R . .
C55 C 0.3646(7) 0.1393(10) -0.0033(11) 0.192(13) Uani 1 1 d . . .
H55 H 0.3303 0.1444 -0.0188 0.230 Uiso 1 1 calc R . .
C56 C 0.4001(6) 0.1804(6) -0.0088(8) 0.152(9) Uani 1 1 d . . .
H56 H 0.3889 0.2112 -0.0279 0.183 Uiso 1 1 calc R . .
C61 C 0.4643(5) 0.2875(4) -0.0105(4) 0.072(4) Uani 1 1 d . . .
C62 C 0.4444(8) 0.2916(7) -0.0594(5) 0.142(8) Uani 1 1 d . . .
H62 H 0.4495 0.2638 -0.0797 0.170 Uiso 1 1 calc R . .
C63 C 0.4151(10) 0.3411(10) -0.0783(6) 0.182(11) Uani 1 1 d . . .
H63 H 0.4031 0.3460 -0.1113 0.218 Uiso 1 1 calc R . .
C64 C 0.4054(8) 0.3794(7) -0.0489(7) 0.133(7) Uani 1 1 d . . .
H64 H 0.3854 0.4099 -0.0612 0.160 Uiso 1 1 calc R . .
C65 C 0.4248(6) 0.3736(5) -0.0009(6) 0.096(5) Uani 1 1 d . . .
H65 H 0.4178 0.4002 0.0194 0.115 Uiso 1 1 calc R . .
C66 C 0.4558(5) 0.3276(4) 0.0189(5) 0.072(4) Uani 1 1 d . . .
H66 H 0.4701 0.3250 0.0518 0.087 Uiso 1 1 calc R . .
C71 C 0.2766(4) 0.2689(4) 0.1199(4) 0.053(3) Uani 1 1 d . . .
C72 C 0.2960(4) 0.2211(4) 0.1436(5) 0.066(3) Uani 1 1 d . . .
H72 H 0.3189 0.2241 0.1737 0.080 Uiso 1 1 calc R . .
C73 C 0.2833(5) 0.1697(4) 0.1253(5) 0.076(4) Uani 1 1 d . . .
H73 H 0.2959 0.1382 0.1428 0.091 Uiso 1 1 calc R . .
C74 C 0.2501(7) 0.1661(6) 0.0782(6) 0.107(5) Uani 1 1 d . . .
H74 H 0.2407 0.1319 0.0641 0.128 Uiso 1 1 calc R . .
C75 C 0.2324(8) 0.2123(7) 0.0545(6) 0.135(8) Uani 1 1 d . . .
H75 H 0.2105 0.2095 0.0239 0.162 Uiso 1 1 calc R . .
C76 C 0.2454(6) 0.2651(5) 0.0739(5) 0.105(6) Uani 1 1 d . . .
H76 H 0.2332 0.2966 0.0562 0.126 Uiso 1 1 calc R . .
C81 C 0.2798(4) 0.3881(4) 0.1040(4) 0.051(3) Uani 1 1 d . . .
C82 C 0.3071(5) 0.3924(5) 0.0717(5) 0.073(4) Uani 1 1 d . . .
H82 H 0.3321 0.3661 0.0726 0.088 Uiso 1 1 calc R . .
C83 C 0.2999(6) 0.4358(6) 0.0352(5) 0.100(5) Uani 1 1 d . . .
H83 H 0.3192 0.4384 0.0133 0.120 Uiso 1 1 calc R . .
C84 C 0.2607(7) 0.4731(5) 0.0368(6) 0.101(6) Uani 1 1 d . . .
H84 H 0.2534 0.5019 0.0148 0.121 Uiso 1 1 calc R . .
C85 C 0.2334(6) 0.4684(5) 0.0692(6) 0.089(5) Uani 1 1 d . . .
H85 H 0.2074 0.4935 0.0680 0.106 Uiso 1 1 calc R . .
C86 C 0.2423(5) 0.4290(5) 0.1028(4) 0.076(4) Uani 1 1 d . . .
C91 C 0.2548(3) 0.3467(4) 0.1873(4) 0.048(3) Uani 1 1 d . . .
C92 C 0.2128(5) 0.3139(5) 0.1868(6) 0.088(5) Uani 1 1 d . . .
H92 H 0.2040 0.2850 0.1651 0.105 Uiso 1 1 calc R . .
C93 C 0.1832(7) 0.3248(7) 0.2196(8) 0.117(6) Uani 1 1 d . . .
H93 H 0.1554 0.3024 0.2193 0.141 Uiso 1 1 calc R . .
C94 C 0.1947(7) 0.3665(7) 0.2506(7) 0.105(5) Uani 1 1 d . . .
H94 H 0.1749 0.3729 0.2715 0.126 Uiso 1 1 calc R . .
C95 C 0.2362(6) 0.4006(6) 0.2519(5) 0.084(4) Uani 1 1 d . . .
H95 H 0.2437 0.4301 0.2731 0.101 Uiso 1 1 calc R . .
C96 C 0.2670(5) 0.3897(4) 0.2205(4) 0.061(3) Uani 1 1 d . . .
H96 H 0.2955 0.4114 0.2221 0.073 Uiso 1 1 calc R . .
C101 C 0.3926(4) 0.6301(4) 0.1719(4) 0.045(3) Uani 1 1 d . . .
C102 C 0.4212(6) 0.6339(4) 0.1406(5) 0.070(4) Uani 1 1 d . . .
H102 H 0.4560 0.6396 0.1525 0.084 Uiso 1 1 calc R . .
C103 C 0.4003(7) 0.6297(6) 0.0902(6) 0.103(5) Uani 1 1 d . . .
H103 H 0.4202 0.6332 0.0690 0.124 Uiso 1 1 calc R . .
C104 C 0.3463(8) 0.6197(6) 0.0742(7) 0.111(6) Uani 1 1 d . . .
H104 H 0.3308 0.6158 0.0417 0.133 Uiso 1 1 calc R . .
C105 C 0.3175(7) 0.6158(7) 0.1053(7) 0.113(6) Uani 1 1 d . . .
H105 H 0.2827 0.6097 0.0942 0.136 Uiso 1 1 calc R . .
C106 C 0.3401(4) 0.6210(5) 0.1533(4) 0.070(3) Uani 1 1 d . . .
H106 H 0.3200 0.6185 0.1744 0.084 Uiso 1 1 calc R . .
C111 C 0.3766(4) 0.6128(4) 0.2652(4) 0.054(3) Uani 1 1 d . . .
C112 C 0.3750(5) 0.5604(5) 0.2842(5) 0.073(4) Uani 1 1 d . . .
H112 H 0.3983 0.5338 0.2807 0.088 Uiso 1 1 calc R . .
C113 C 0.3386(7) 0.5469(7) 0.3089(6) 0.098(5) Uani 1 1 d . . .
H113 H 0.3377 0.5118 0.3215 0.117 Uiso 1 1 calc R . .
C114 C 0.3049(6) 0.5862(9) 0.3138(6) 0.104(5) Uani 1 1 d . . .
H114 H 0.2803 0.5772 0.3293 0.125 Uiso 1 1 calc R . .
C115 C 0.3059(6) 0.6371(7) 0.2973(6) 0.095(5) Uani 1 1 d . . .
H115 H 0.2834 0.6633 0.3030 0.114 Uiso 1 1 calc R . .
C116 C 0.3402(5) 0.6518(5) 0.2718(6) 0.081(4) Uani 1 1 d . . .
H116 H 0.3393 0.6871 0.2591 0.097 Uiso 1 1 calc R . .
C121 C 0.4350(4) 0.7040(4) 0.2523(4) 0.055(3) Uani 1 1 d . . .
C122 C 0.4249(4) 0.7475(4) 0.2192(5) 0.068(3) Uani 1 1 d . . .
H122 H 0.4136 0.7401 0.1866 0.082 Uiso 1 1 calc R . .
C123 C 0.4318(5) 0.8012(5) 0.2350(6) 0.081(4) Uani 1 1 d . . .
H123 H 0.4247 0.8295 0.2126 0.098 Uiso 1 1 calc R . .
C124 C 0.4485(5) 0.8142(5) 0.2817(6) 0.077(4) Uani 1 1 d . . .
H124 H 0.4526 0.8508 0.2913 0.092 Uiso 1 1 calc R . .
C125 C 0.4595(5) 0.7718(6) 0.3156(6) 0.088(4) Uani 1 1 d . . .
H125 H 0.4712 0.7802 0.3480 0.105 Uiso 1 1 calc R . .
C126 C 0.4529(4) 0.7173(4) 0.3008(4) 0.064(3) Uani 1 1 d . . .
H126 H 0.4604 0.6893 0.3234 0.077 Uiso 1 1 calc R . .
P5 P 0.7597(3) 0.4799(3) 0.1064(3) 0.158(2) Uiso 1 1 d . . .
F1 F 0.7369(5) 0.4444(5) 0.0603(5) 0.166(4) Uiso 1 1 d . . .
F2 F 0.7234(6) 0.4497(7) 0.1317(6) 0.221(6) Uiso 1 1 d . . .
F3 F 0.7195(5) 0.5269(5) 0.0864(5) 0.176(5) Uiso 1 1 d . . .
F4 F 0.7867(7) 0.5126(7) 0.1533(7) 0.232(7) Uiso 1 1 d . . .
F5 F 0.7960(6) 0.5119(6) 0.0833(6) 0.202(5) Uiso 1 1 d . . .
F6 F 0.8046(8) 0.4342(7) 0.1228(7) 0.255(8) Uiso 1 1 d . . .
O1W O 0.5536(5) 0.4749(5) 0.0908(5) 0.051(3) Uiso 0.50 1 d P . .
O2W O 0.5289(7) 0.9893(8) 0.0887(11) 0.159(12) Uani 0.50 1 d P . .
O3W O 0.4378(11) 0.9439(6) 0.2022(12) 0.172(12) Uani 0.50 1 d P . .
O4W O 0.1067(5) 0.4247(7) 0.1387(9) 0.241(11) Uani 1 1 d . . .

loop_
_atom_site_aniso_label
_atom_site_aniso_U_11
_atom_site_aniso_U_22
_atom_site_aniso_U_33
_atom_site_aniso_U_23
_atom_site_aniso_U_13
_atom_site_aniso_U_12
Cu1 0.0498(7) 0.0529(7) 0.0436(7) -0.0072(5) 0.0055(6) 0.0100(5)
Cu2 0.0338(6) 0.0464(6) 0.0418(7) 0.0012(5) 0.0065(6) 0.0001(4)
Cu3 0.0366(9) 0.0437(8) 0.0563(11) 0.000 0.0132(9) 0.000
Sn1 0.0337(4) 0.0405(3) 0.0357(4) -0.0048(2) 0.0092(3) 0.0018(2)
Sn2 0.0342(5) 0.0323(4) 0.0391(5) 0.000 0.0075(4) 0.000
S1 0.0335(13) 0.0533(13) 0.0424(15) -0.0062(10) 0.0089(13) 0.0055(9)
S2 0.0520(15) 0.0461(13) 0.0454(15) -0.0055(10) 0.0172(14) -0.0044(10)
S3 0.0478(15) 0.0414(12) 0.0560(16) -0.0083(10) 0.0122(14) -0.0022(10)
S4 0.0362(13) 0.0587(13) 0.0390(14) -0.0045(10) 0.0065(12) 0.0052(10)
S5 0.0348(13) 0.0389(11) 0.0617(17) -0.0016(10) 0.0024(13) 0.0012(9)
S6 0.0500(15) 0.0441(12) 0.0403(14) 0.0021(10) 0.0106(13) -0.0016(10)
O1 0.023(4) 0.043(4) 0.021(4) 0.000 0.021(4) 0.000
O2 0.027(3) 0.024(2) 0.029(3) -0.012(2) 0.014(3) 0.0056(19)
P1 0.0482(16) 0.0506(14) 0.0494(17) -0.0059(11) 0.0131(14) 0.0102(11)
P2 0.068(2) 0.0583(15) 0.0410(17) -0.0054(11) -0.0026(16) 0.0139(13)
P3 0.0332(14) 0.0491(13) 0.0461(16) -0.0017(10) 0.0036(13) -0.0005(10)
P4 0.0397(15) 0.0483(13) 0.0495(17) -0.0010(11) 0.0140(14) 0.0049(10)
C1 0.039(6) 0.084(7) 0.064(8) -0.026(6) 0.008(6) -0.008(5)
C2 0.044(6) 0.071(7) 0.073(8) -0.016(6) 0.029(6) -0.018(5)
C3 0.050(7) 0.063(6) 0.079(8) -0.015(5) 0.018(6) -0.017(5)
C4 0.037(6) 0.070(6) 0.065(7) -0.039(5) 0.002(6) -0.002(5)
C5 0.051(7) 0.052(6) 0.068(8) 0.016(5) -0.012(7) -0.001(5)
C6 0.071(8) 0.066(7) 0.049(7) 0.006(5) -0.006(7) -0.009(5)
C11 0.059(7) 0.067(7) 0.056(8) -0.002(5) 0.012(7) 0.026(5)
C12 0.076(9) 0.079(8) 0.110(11) -0.046(8) 0.014(9) 0.023(7)
C13 0.119(14) 0.091(10) 0.093(13) -0.026(9) 0.010(12) 0.021(9)
C14 0.166(19) 0.120(14) 0.046(9) -0.022(9) -0.006(12) 0.075(13)
C15 0.161(17) 0.106(11) 0.047(8) 0.014(8) 0.046(10) 0.060(12)
C16 0.120(13) 0.079(8) 0.063(10) 0.006(7) 0.032(10) 0.035(8)
C21 0.057(7) 0.059(6) 0.034(6) -0.007(4) 0.022(6) 0.003(5)
C22 0.063(7) 0.080(7) 0.068(8) 0.013(6) 0.013(7) 0.026(6)
C23 0.095(11) 0.077(9) 0.101(12) 0.012(8) 0.029(11) 0.042(7)
C24 0.107(13) 0.092(10) 0.099(13) 0.033(9) 0.006(12) 0.024(9)
C25 0.101(11) 0.114(11) 0.074(10) 0.013(8) 0.017(9) 0.011(9)
C26 0.065(8) 0.068(7) 0.078(10) 0.013(6) 0.005(8) 0.011(6)
C31 0.053(7) 0.066(6) 0.059(7) 0.001(5) 0.038(6) 0.006(5)
C32 0.058(8) 0.092(9) 0.101(11) 0.007(7) 0.027(8) 0.001(7)
C33 0.055(9) 0.095(10) 0.189(19) 0.018(11) 0.022(10) -0.011(8)
C34 0.080(12) 0.118(14) 0.20(2) -0.008(13) 0.064(14) -0.039(10)
C35 0.103(13) 0.093(11) 0.164(18) 0.001(10) 0.060(14) -0.025(9)
C36 0.080(9) 0.104(10) 0.078(10) 0.030(7) 0.043(8) 0.000(8)
C41 0.084(10) 0.084(9) 0.055(9) 0.019(7) 0.015(8) 0.024(7)
C42 0.106(13) 0.124(13) 0.056(10) 0.000(9) 0.020(10) 0.036(11)
C43 0.134(16) 0.152(18) 0.097(14) 0.025(12) 0.065(14) 0.045(13)
C44 0.18(2) 0.147(18) 0.065(12) 0.013(12) 0.050(14) 0.108(17)
C45 0.153(18) 0.110(13) 0.068(12) 0.007(9) 0.053(13) 0.039(13)
C46 0.111(12) 0.086(9) 0.050(8) -0.004(7) 0.033(9) 0.026(8)
C51 0.058(7) 0.066(7) 0.067(8) -0.024(6) -0.011(6) 0.009(5)
C52 0.085(9) 0.068(7) 0.075(9) -0.020(6) 0.015(8) -0.018(6)
C53 0.119(14) 0.091(10) 0.126(14) -0.032(9) 0.040(12) -0.030(10)
C54 0.081(13) 0.111(14) 0.32(4) -0.069(18) 0.029(17) -0.015(11)
C55 0.061(11) 0.135(17) 0.32(4) -0.013(19) -0.041(16) -0.010(11)
C56 0.081(11) 0.066(8) 0.25(2) -0.013(11) -0.056(13) 0.010(7)
C61 0.101(10) 0.069(7) 0.040(7) -0.001(5) 0.010(7) 0.031(6)
C62 0.22(2) 0.151(14) 0.059(10) 0.015(9) 0.039(12) 0.109(14)
C63 0.25(3) 0.21(2) 0.061(11) 0.038(13) 0.012(14) 0.14(2)
C64 0.21(2) 0.115(13) 0.084(12) 0.036(10) 0.054(14) 0.085(13)
C65 0.121(12) 0.068(8) 0.108(13) -0.001(7) 0.044(11) 0.024(7)
C66 0.087(9) 0.062(7) 0.066(8) 0.004(6) 0.017(7) 0.025(6)
C71 0.043(6) 0.056(6) 0.059(7) -0.002(5) 0.013(6) -0.006(4)
C72 0.049(6) 0.063(7) 0.078(8) -0.006(5) 0.001(6) -0.007(5)
C73 0.081(9) 0.056(6) 0.091(10) -0.003(6) 0.023(8) -0.009(6)
C74 0.156(15) 0.057(8) 0.109(13) -0.020(8) 0.038(12) -0.016(8)
C75 0.167(18) 0.126(14) 0.075(11) -0.029(9) -0.030(12) -0.036(12)
C76 0.130(12) 0.074(8) 0.076(9) -0.009(7) -0.033(9) -0.013(8)
C81 0.035(6) 0.068(6) 0.044(7) -0.002(5) -0.001(6) -0.004(5)
C82 0.063(8) 0.069(7) 0.082(9) 0.011(6) 0.009(8) 0.017(6)
C83 0.117(12) 0.112(11) 0.062(9) 0.029(8) 0.008(9) 0.008(9)
C84 0.123(13) 0.071(8) 0.079(11) 0.019(7) -0.024(10) 0.014(8)
C85 0.100(11) 0.087(9) 0.076(10) 0.009(7) 0.019(10) 0.043(8)
C86 0.079(8) 0.068(7) 0.064(8) 0.004(6) -0.010(7) 0.026(6)
C91 0.029(5) 0.063(6) 0.058(7) 0.008(5) 0.020(6) 0.006(4)
C92 0.060(8) 0.072(8) 0.141(14) 0.000(8) 0.044(10) -0.012(6)
C93 0.092(12) 0.111(13) 0.19(2) -0.007(12) 0.106(15) 0.002(9)
C94 0.120(15) 0.103(12) 0.127(15) 0.002(10) 0.093(13) 0.016(10)
C95 0.087(11) 0.108(11) 0.063(9) 0.004(7) 0.031(9) 0.026(9)
C96 0.049(7) 0.078(7) 0.053(7) 0.000(5) 0.009(7) 0.011(5)
C101 0.062(7) 0.052(6) 0.030(6) 0.009(4) 0.028(6) 0.009(4)
C102 0.079(9) 0.072(7) 0.053(8) 0.002(5) 0.006(8) 0.007(6)
C103 0.137(16) 0.096(10) 0.085(12) 0.019(8) 0.045(12) 0.027(9)
C104 0.117(15) 0.111(11) 0.076(12) -0.012(8) -0.021(12) 0.020(10)
C105 0.070(10) 0.168(16) 0.084(12) -0.028(11) -0.008(11) 0.022(10)
C106 0.042(7) 0.102(9) 0.064(8) 0.004(6) 0.009(7) 0.012(6)
C111 0.037(6) 0.073(7) 0.054(7) -0.005(5) 0.017(6) -0.003(5)
C112 0.053(7) 0.074(8) 0.092(10) 0.015(7) 0.018(8) 0.007(6)
C113 0.087(11) 0.120(12) 0.092(12) 0.037(9) 0.033(10) -0.016(10)
C114 0.067(10) 0.136(14) 0.115(14) 0.004(11) 0.035(10) -0.006(10)
C115 0.078(11) 0.107(12) 0.120(14) -0.019(9) 0.063(11) -0.006(8)
C116 0.053(8) 0.088(9) 0.107(12) -0.002(8) 0.031(9) 0.011(6)
C121 0.041(6) 0.057(6) 0.073(8) -0.007(5) 0.025(6) 0.002(4)
C122 0.072(8) 0.058(6) 0.079(8) 0.005(6) 0.027(7) 0.004(5)
C123 0.105(11) 0.055(7) 0.107(12) 0.011(7) 0.068(10) 0.016(6)
C124 0.082(9) 0.057(7) 0.114(13) -0.018(8) 0.065(10) -0.006(6)
C125 0.069(9) 0.102(10) 0.100(11) -0.039(9) 0.035(9) -0.016(7)
C126 0.063(8) 0.070(7) 0.060(8) -0.006(5) 0.020(7) 0.007(5)
O2W 0.061(11) 0.091(13) 0.28(3) 0.090(16) -0.020(16) -0.003(9)
O3W 0.21(3) 0.030(9) 0.26(3) 0.035(13) 0.04(2) 0.015(11)
O4W 0.083(9) 0.210(15) 0.41(3) 0.072(17) 0.033(13) -0.005(9)

loop_
_atom_type_symbol
_atom_type_description
_atom_type_scat_dispersion_real
_atom_type_scat_dispersion_imag
_atom_type_scat_source
C C 0.0033 0.0016 'International Tables Vol C Tables 4.2.6.8 and 6.1.1.4'
H H 0.0000 0.0000 'International Tables Vol C Tables 4.2.6.8 and 6.1.1.4'
O O 0.0106 0.0060 'International Tables Vol C Tables 4.2.6.8 and 6.1.1.4'
F F 0.0171 0.0103 'International Tables Vol C Tables 4.2.6.8 and 6.1.1.4'
P P 0.1023 0.0942 'International Tables Vol C Tables 4.2.6.8 and 6.1.1.4'
S S 0.1246 0.1234 'International Tables Vol C Tables 4.2.6.8 and 6.1.1.4'
Cu Cu 0.3201 1.2651 'International Tables Vol C Tables 4.2.6.8 and 6.1.1.4'
Sn Sn -0.6537 1.4246 'International Tables Vol C Tables 4.2.6.8 and 6.1.1.4'

loop_
_geom_angle_atom_site_label_1
_geom_angle_atom_site_label_2
_geom_angle_atom_site_label_3
_geom_angle
_geom_angle_site_symmetry_1
_geom_angle_site_symmetry_3
_geom_angle_publ_flag
P1 Cu1 P2 116.25(12) . . ?
P1 Cu1 S2 113.94(10) . . ?
P2 Cu1 S2 111.25(9) . . ?
P1 Cu1 S3 109.82(10) . . ?
P2 Cu1 S3 109.75(11) . . ?
S2 Cu1 S3 93.44(9) . . ?
P3 Cu2 S1 108.80(10) . 2_655 ?
P3 Cu2 S5 111.95(9) . . ?
S1 Cu2 S5 108.30(9) 2_655 . ?
P3 Cu2 S4 110.50(10) . . ?
S1 Cu2 S4 109.74(10) 2_655 . ?
S5 Cu2 S4 107.51(10) . . ?
P4 Cu3 P4 115.12(13) . 2_655 ?
P4 Cu3 S6 112.11(8) . . ?
P4 Cu3 S6 110.74(9) 2_655 . ?
P4 Cu3 S6 110.74(9) . 2_655 ?
P4 Cu3 S6 112.11(8) 2_655 2_655 ?
S6 Cu3 S6 94.16(11) . 2_655 ?
O2 Sn1 O1 82.4(2) . . ?
O2 Sn1 S1 92.50(14) . . ?
O1 Sn1 S1 78.30(7) . . ?
O2 Sn1 S4 78.33(14) . . ?
O1 Sn1 S4 92.26(8) . . ?
S1 Sn1 S4 167.71(9) . . ?
O2 Sn1 S3 166.83(14) . . ?
O1 Sn1 S3 95.06(18) . . ?
S1 Sn1 S3 99.65(8) . . ?
S4 Sn1 S3 88.91(8) . . ?
O2 Sn1 S2 91.16(16) . . ?
O1 Sn1 S2 165.11(10) . . ?
S1 Sn1 S2 88.65(9) . . ?
S4 Sn1 S2 99.58(9) . . ?
S3 Sn1 S2 94.16(9) . . ?
O2 Sn2 O2 82.8(3) 2_655 . ?
O2 Sn2 S5 78.15(14) 2_655 . ?
O2 Sn2 S5 91.71(14) . . ?
O2 Sn2 S5 91.71(14) 2_655 2_655 ?
O2 Sn2 S5 78.15(14) . 2_655 ?
S5 Sn2 S5 166.56(10) . 2_655 ?
O2 Sn2 S6 93.02(15) 2_655 2_655 ?
O2 Sn2 S6 166.03(13) . 2_655 ?
S5 Sn2 S6 100.52(8) . 2_655 ?
S5 Sn2 S6 88.69(8) 2_655 2_655 ?
O2 Sn2 S6 166.03(13) 2_655 . ?
O2 Sn2 S6 93.02(15) . . ?
S5 Sn2 S6 88.69(8) . . ?
S5 Sn2 S6 100.52(8) 2_655 . ?
S6 Sn2 S6 94.00(11) 2_655 . ?
C1 S1 Cu2 112.6(3) . 2_655 ?
C1 S1 Sn1 100.1(3) . . ?
Cu2 S1 Sn1 113.93(10) 2_655 . ?
C2 S2 Cu1 117.1(4) . . ?
C2 S2 Sn1 97.0(4) . . ?
Cu1 S2 Sn1 87.93(9) . . ?
C3 S3 Sn1 95.7(3) . . ?
C3 S3 Cu1 120.7(4) . . ?
Sn1 S3 Cu1 84.44(8) . . ?
C4 S4 Cu2 114.0(4) . . ?
C4 S4 Sn1 99.3(3) . . ?
Cu2 S4 Sn1 113.60(10) . . ?
C5 S5 Cu2 113.1(4) . . ?
C5 S5 Sn2 100.0(4) . . ?
Cu2 S5 Sn2 114.42(9) . . ?
C6 S6 Cu3 120.9(4) . . ?
C6 S6 Sn2 96.0(4) . . ?
Cu3 S6 Sn2 85.92(8) . . ?
Sn1 O1 Sn1 157.4(3) 2_655 . ?
Sn1 O2 Sn2 157.5(3) . . ?
C11 P1 C31 103.4(6) . . ?
C11 P1 C21 100.1(5) . . ?
C31 P1 C21 103.2(5) . . ?
C11 P1 Cu1 116.0(3) . . ?
C31 P1 Cu1 110.4(3) . . ?
C21 P1 Cu1 121.5(4) . . ?
C41 P2 C51 105.6(6) . . ?
C41 P2 C61 102.8(5) . . ?
C51 P2 C61 102.5(6) . . ?
C41 P2 Cu1 114.7(4) . . ?
C51 P2 Cu1 108.6(4) . . ?
C61 P2 Cu1 121.0(4) . . ?
C81 P3 C91 104.6(5) . . ?
C81 P3 C71 106.6(5) . . ?
C91 P3 C71 104.3(5) . . ?
C81 P3 Cu2 112.8(4) . . ?
C91 P3 Cu2 113.5(3) . . ?
C71 P3 Cu2 114.1(3) . . ?
C111 P4 C121 100.4(5) . . ?
C111 P4 C101 104.2(5) . . ?
C121 P4 C101 105.4(5) . . ?
C111 P4 Cu3 120.7(3) . . ?
C121 P4 Cu3 114.9(3) . . ?
C101 P4 Cu3 109.7(4) . . ?
C2 C1 S1 115.4(8) . . ?
C2 C1 H1A 108.4 . . ?
S1 C1 H1A 108.4 . . ?
C2 C1 H1B 108.4 . . ?
S1 C1 H1B 108.4 . . ?
H1A C1 H1B 107.5 . . ?
C1 C2 S2 113.4(7) . . ?
C1 C2 H2A 108.9 . . ?
S2 C2 H2A 108.9 . . ?
C1 C2 H2B 108.9 . . ?
S2 C2 H2B 108.9 . . ?
H2A C2 H2B 107.7 . . ?
C4 C3 S3 115.1(8) . . ?
C4 C3 H3A 108.5 . . ?
S3 C3 H3A 108.5 . . ?
C4 C3 H3B 108.5 . . ?
S3 C3 H3B 108.5 . . ?
H3A C3 H3B 107.5 . . ?
C3 C4 S4 115.0(7) . . ?
C3 C4 H4A 108.5 . . ?
S4 C4 H4A 108.5 . . ?
C3 C4 H4B 108.5 . . ?
S4 C4 H4B 108.5 . . ?
H4A C4 H4B 107.5 . . ?
C6 C5 S5 114.7(7) . . ?
C6 C5 H5A 108.6 . . ?
S5 C5 H5A 108.6 . . ?
C6 C5 H5B 108.6 . . ?
S5 C5 H5B 108.6 . . ?
H5A C5 H5B 107.6 . . ?
C5 C6 S6 114.2(8) . . ?
C5 C6 H6A 108.7 . . ?
S6 C6 H6A 108.7 . . ?
C5 C6 H6B 108.7 . . ?
S6 C6 H6B 108.7 . . ?
H6A C6 H6B 107.6 . . ?
C16 C11 C12 118.0(12) . . ?
C16 C11 P1 125.6(10) . . ?
C12 C11 P1 116.3(12) . . ?
C13 C12 C11 121.5(17) . . ?
C13 C12 H12 119.2 . . ?
C11 C12 H12 119.2 . . ?
C12 C13 C14 117.7(16) . . ?
C12 C13 H13 121.1 . . ?
C14 C13 H13 121.1 . . ?
C15 C14 C13 122.3(14) . . ?
C15 C14 H14 118.8 . . ?
C13 C14 H14 118.8 . . ?
C16 C15 C14 117.4(18) . . ?
C16 C15 H15 121.3 . . ?
C14 C15 H15 121.3 . . ?
C11 C16 C15 123.0(17) . . ?
C11 C16 H16 118.5 . . ?
C15 C16 H16 118.5 . . ?
C26 C21 C22 118.6(10) . . ?
C26 C21 P1 118.7(8) . . ?
C22 C21 P1 122.6(10) . . ?
C21 C22 C23 120.0(14) . . ?
C21 C22 H22 120.0 . . ?
C23 C22 H22 120.0 . . ?
C24 C23 C22 120.7(13) . . ?
C24 C23 H23 119.6 . . ?
C22 C23 H23 119.6 . . ?
C23 C24 C25 122.8(14) . . ?
C23 C24 H24 118.6 . . ?
C25 C24 H24 118.6 . . ?
C24 C25 C26 116.8(16) . . ?
C24 C25 H25 121.6 . . ?
C26 C25 H25 121.6 . . ?
C21 C26 C25 121.0(12) . . ?
C21 C26 H26 119.5 . . ?
C25 C26 H26 119.5 . . ?
C36 C31 C32 116.0(11) . . ?
C36 C31 P1 117.5(9) . . ?
C32 C31 P1 126.5(9) . . ?
C33 C32 C31 125.0(14) . . ?
C33 C32 H32 117.5 . . ?
C31 C32 H32 117.5 . . ?
C32 C33 C34 118.2(15) . . ?
C32 C33 H33 120.9 . . ?
C34 C33 H33 120.9 . . ?
C35 C34 C33 121.2(15) . . ?
C35 C34 H34 119.4 . . ?
C33 C34 H34 119.4 . . ?
C34 C35 C36 119.2(16) . . ?
C34 C35 H35 120.4 . . ?
C36 C35 H35 120.4 . . ?
C31 C36 C35 120.4(14) . . ?
C31 C36 H36 119.8 . . ?
C35 C36 H36 119.8 . . ?
C42 C41 C46 116.3(17) . . ?
C42 C41 P2 118.5(14) . . ?
C46 C41 P2 125.2(14) . . ?
C41 C42 C43 122.4(18) . . ?
C41 C42 H42 118.8 . . ?
C43 C42 H42 118.8 . . ?
C44 C43 C42 121(2) . . ?
C44 C43 H43 119.6 . . ?
C42 C43 H43 119.6 . . ?
C43 C44 C45 117(2) . . ?
C43 C44 H44 121.7 . . ?
C45 C44 H44 121.6 . . ?
C46 C45 C44 121(2) . . ?
C46 C45 H45 119.7 . . ?
C44 C45 H45 119.7 . . ?
C45 C46 C41 123.2(18) . . ?
C45 C46 H46 118.4 . . ?
C41 C46 H46 118.4 . . ?
C56 C51 C52 115.5(13) . . ?
C56 C51 P2 125.8(10) . . ?
C52 C51 P2 118.5(8) . . ?
C51 C52 C53 122.3(14) . . ?
C51 C52 H52 118.9 . . ?
C53 C52 H52 118.9 . . ?
C54 C53 C52 123.4(18) . . ?
C54 C53 H53 118.3 . . ?
C52 C53 H53 118.3 . . ?
C53 C54 C55 116(2) . . ?
C53 C54 H54 122.0 . . ?
C55 C54 H54 122.0 . . ?
C54 C55 C56 123.1(16) . . ?
C54 C55 H55 118.5 . . ?
C56 C55 H55 118.4 . . ?
C51 C56 C55 119.6(15) . . ?
C51 C56 H56 120.2 . . ?
C55 C56 H56 120.2 . . ?
C66 C61 C62 120.7(11) . . ?
C66 C61 P2 118.9(8) . . ?
C62 C61 P2 120.3(9) . . ?
C61 C62 C63 117.8(14) . . ?
C61 C62 H62 121.1 . . ?
C63 C62 H62 121.1 . . ?
C64 C63 C62 120.9(14) . . ?
C64 C63 H63 119.5 . . ?
C62 C63 H63 119.5 . . ?
C63 C64 C65 119.6(14) . . ?
C63 C64 H64 120.2 . . ?
C65 C64 H64 120.2 . . ?
C64 C65 C66 121.4(14) . . ?
C64 C65 H65 119.3 . . ?
C66 C65 H65 119.3 . . ?
C61 C66 C65 119.4(12) . . ?
C61 C66 H66 120.3 . . ?
C65 C66 H66 120.3 . . ?
C76 C71 C72 118.6(10) . . ?
C76 C71 P3 122.9(8) . . ?
C72 C71 P3 118.4(8) . . ?
C73 C72 C71 123.6(11) . . ?
C73 C72 H72 118.2 . . ?
C71 C72 H72 118.2 . . ?
C72 C73 C74 117.3(11) . . ?
C72 C73 H73 121.4 . . ?
C74 C73 H73 121.4 . . ?
C75 C74 C73 119.3(12) . . ?
C75 C74 H74 120.3 . . ?
C73 C74 H74 120.4 . . ?
C74 C75 C76 122.9(13) . . ?
C74 C75 H75 118.6 . . ?
C76 C75 H75 118.5 . . ?
C71 C76 C75 118.2(12) . . ?
C71 C76 H76 120.9 . . ?
C75 C76 H76 120.9 . . ?
C82 C81 C86 117.4(11) . . ?
C82 C81 P3 118.6(8) . . ?
C86 C81 P3 123.7(11) . . ?
C81 C82 C83 124.5(13) . . ?
C81 C82 H82 117.7 . . ?
C83 C82 H82 117.7 . . ?
C84 C83 C82 112.9(17) . . ?
C84 C83 H83 123.6 . . ?
C82 C83 H83 123.5 . . ?
C85 C84 C83 122.2(13) . . ?
C85 C84 H84 118.9 . . ?
C83 C84 H84 118.9 . . ?
C86 C85 C84 122.9(13) . . ?
C86 C85 H85 118.6 . . ?
C84 C85 H85 118.6 . . ?
C85 C86 C81 120.0(15) . . ?
C92 C91 C96 118.3(13) . . ?
C92 C91 P3 124.6(10) . . ?
C96 C91 P3 117.0(9) . . ?
C91 C92 C93 120.0(14) . . ?
C91 C92 H92 120.0 . . ?
C93 C92 H92 120.0 . . ?
C94 C93 C92 121.0(16) . . ?
C94 C93 H93 119.5 . . ?
C92 C93 H93 119.5 . . ?
C93 C94 C95 120.7(17) . . ?
C93 C94 H94 119.7 . . ?
C95 C94 H94 119.7 . . ?
C94 C95 C96 119.2(14) . . ?
C94 C95 H95 120.4 . . ?
C96 C95 H95 120.4 . . ?
C91 C96 C95 120.7(12) . . ?
C91 C96 H96 119.6 . . ?
C95 C96 H96 119.7 . . ?
C102 C101 C106 117.9(10) . . ?
C102 C101 P4 117.8(8) . . ?
C106 C101 P4 124.1(10) . . ?
C101 C102 C103 122.9(14) . . ?
C101 C102 H102 118.5 . . ?
C103 C102 H102 118.5 . . ?
C102 C103 C104 115.6(17) . . ?
C102 C103 H103 122.2 . . ?
C104 C103 H103 122.2 . . ?
C105 C104 C103 121.8(15) . . ?
C105 C104 H104 119.1 . . ?
C103 C104 H104 119.1 . . ?
C104 C105 C106 119.4(15) . . ?
C104 C105 H105 120.3 . . ?
C106 C105 H105 120.3 . . ?
C105 C106 C101 122.4(15) . . ?
C105 C106 H106 118.8 . . ?
C101 C106 H106 118.8 . . ?
C112 C111 C116 117.1(13) . . ?
C112 C111 P4 120.6(9) . . ?
C116 C111 P4 122.1(10) . . ?
C111 C112 C113 121.0(12) . . ?
C111 C112 H112 119.5 . . ?
C113 C112 H112 119.5 . . ?
C114 C113 C112 118.7(15) . . ?
C114 C113 H113 120.6 . . ?
C112 C113 H113 120.6 . . ?
C115 C114 C113 122.2(17) . . ?
C115 C114 H114 118.9 . . ?
C113 C114 H114 118.9 . . ?
C114 C115 C116 121.0(15) . . ?
C114 C115 H115 119.5 . . ?
C116 C115 H115 119.5 . . ?
C115 C116 C111 119.8(13) . . ?
C115 C116 H116 120.1 . . ?
C111 C116 H116 120.1 . . ?
C126 C121 C122 117.8(10) . . ?
C126 C121 P4 117.9(8) . . ?
C122 C121 P4 124.3(9) . . ?
C123 C122 C121 120.0(12) . . ?
C123 C122 H122 120.0 . . ?
C121 C122 H122 120.0 . . ?
C124 C123 C122 122.4(12) . . ?
C124 C123 H123 118.8 . . ?
C122 C123 H123 118.8 . . ?
C123 C124 C125 119.1(12) . . ?
C123 C124 H124 120.4 . . ?
C125 C124 H124 120.4 . . ?
C126 C125 C124 119.8(13) . . ?
C126 C125 H125 120.1 . . ?
C124 C125 H125 120.1 . . ?
C125 C126 C121 120.9(12) . . ?
C125 C126 H126 119.5 . . ?
C121 C126 H126 119.5 . . ?
F5 P5 F2 177.2(10) . . ?
F5 P5 F1 93.4(9) . . ?
F2 P5 F1 89.3(9) . . ?
F5 P5 F4 85.3(9) . . ?
F2 P5 F4 92.1(10) . . ?
F1 P5 F4 175.3(10) . . ?
F5 P5 F3 86.7(8) . . ?
F2 P5 F3 92.5(9) . . ?
F1 P5 F3 90.5(7) . . ?
F4 P5 F3 94.0(9) . . ?
F5 P5 F6 87.1(10) . . ?
F2 P5 F6 93.7(10) . . ?
F1 P5 F6 88.2(9) . . ?
F4 P5 F6 87.2(10) . . ?
F3 P5 F6 173.6(11) . . ?

loop_
_geom_bond_atom_site_label_1
_geom_bond_atom_site_label_2
_geom_bond_distance
_geom_bond_site_symmetry_2
_geom_bond_publ_flag
Cu1 P1 2.315(3) . ?
Cu1 P2 2.321(3) . ?
Cu1 S2 2.418(2) . ?
Cu1 S3 2.605(3) . ?
Cu2 P3 2.262(3) . ?
Cu2 S1 2.345(3) 2_655 ?
Cu2 S5 2.349(2) . ?
Cu2 S4 2.350(3) . ?
Cu3 P4 2.316(3) . ?
Cu3 P4 2.316(3) 2_655 ?
Cu3 S6 2.494(3) . ?
Cu3 S6 2.494(3) 2_655 ?
Sn1 O2 2.134(4) . ?
Sn1 O1 2.1517(15) . ?
Sn1 S1 2.479(2) . ?
Sn1 S4 2.485(2) . ?
Sn1 S3 2.486(2) . ?
Sn1 S2 2.511(3) . ?
Sn2 O2 2.145(4) 2_655 ?
Sn2 O2 2.145(4) . ?
Sn2 S5 2.486(2) . ?
Sn2 S5 2.486(2) 2_655 ?
Sn2 S6 2.498(2) 2_655 ?
Sn2 S6 2.498(2) . ?
S1 C1 1.817(13) . ?
S1 Cu2 2.345(3) 2_655 ?
S2 C2 1.852(10) . ?
S3 C3 1.842(11) . ?
S4 C4 1.823(9) . ?
S5 C5 1.811(10) . ?
S6 C6 1.846(10) . ?
O1 Sn1 2.1517(15) 2_655 ?
P1 C11 1.832(13) . ?
P1 C31 1.838(11) . ?
P1 C21 1.845(11) . ?
P2 C41 1.840(17) . ?
P2 C51 1.850(13) . ?
P2 C61 1.855(10) . ?
P3 C81 1.809(11) . ?
P3 C91 1.819(12) . ?
P3 C71 1.850(10) . ?
P4 C111 1.826(12) . ?
P4 C121 1.836(10) . ?
P4 C101 1.839(10) . ?
C1 C2 1.537(15) . ?
C1 H1A 0.9700 . ?
C1 H1B 0.9700 . ?
C2 H2A 0.9700 . ?
C2 H2B 0.9700 . ?
C3 C4 1.490(14) . ?
C3 H3A 0.9700 . ?
C3 H3B 0.9700 . ?
C4 H4A 0.9700 . ?
C4 H4B 0.9700 . ?
C5 C6 1.526(17) . ?
C5 H5A 0.9700 . ?
C5 H5B 0.9700 . ?
C6 H6A 0.9700 . ?
C6 H6B 0.9700 . ?
C11 C16 1.368(19) . ?
C11 C12 1.412(17) . ?
C12 C13 1.38(2) . ?
C12 H12 0.9300 . ?
C13 C14 1.40(3) . ?
C13 H13 0.9300 . ?
C14 C15 1.39(3) . ?
C14 H14 0.9300 . ?
C15 C16 1.39(2) . ?
C15 H15 0.9300 . ?
C16 H16 0.9300 . ?
C21 C26 1.365(17) . ?
C21 C22 1.383(14) . ?
C22 C23 1.405(18) . ?
C22 H22 0.9300 . ?
C23 C24 1.29(2) . ?
C23 H23 0.9300 . ?
C24 C25 1.39(2) . ?
C24 H24 0.9300 . ?
C25 C26 1.431(17) . ?
C25 H25 0.9300 . ?
C26 H26 0.9300 . ?
C31 C36 1.379(15) . ?
C31 C32 1.381(15) . ?
C32 C33 1.326(17) . ?
C32 H32 0.9300 . ?
C33 C34 1.36(2) . ?
C33 H33 0.9300 . ?
C34 C35 1.36(2) . ?
C34 H34 0.9300 . ?
C35 C36 1.402(19) . ?
C35 H35 0.9300 . ?
C36 H36 0.9300 . ?
C41 C42 1.35(2) . ?
C41 C46 1.360(17) . ?
C42 C43 1.39(2) . ?
C42 H42 0.9300 . ?
C43 C44 1.35(3) . ?
C43 H43 0.9300 . ?
C44 C45 1.41(3) . ?
C44 H44 0.9300 . ?
C45 C46 1.34(2) . ?
C45 H45 0.9300 . ?
C46 H46 0.9300 . ?
C51 C56 1.372(16) . ?
C51 C52 1.383(16) . ?
C52 C53 1.393(19) . ?
C52 H52 0.9300 . ?
C53 C54 1.31(2) . ?
C53 H53 0.9300 . ?
C54 C55 1.36(3) . ?
C54 H54 0.9300 . ?
C55 C56 1.43(3) . ?
C55 H55 0.9300 . ?
C56 H56 0.9300 . ?
C61 C66 1.356(15) . ?
C61 C62 1.380(17) . ?
C62 C63 1.47(2) . ?
C62 H62 0.9300 . ?
C63 C64 1.34(2) . ?
C63 H63 0.9300 . ?
C64 C65 1.36(2) . ?
C64 H64 0.9300 . ?
C65 C66 1.425(15) . ?
C65 H65 0.9300 . ?
C66 H66 0.9300 . ?
C71 C76 1.378(15) . ?
C71 C72 1.378(14) . ?
C72 C73 1.365(14) . ?
C72 H72 0.9300 . ?
C73 C74 1.423(19) . ?
C73 H73 0.9300 . ?
C74 C75 1.34(2) . ?
C74 H74 0.9300 . ?
C75 C76 1.405(18) . ?
C75 H75 0.9300 . ?
C76 H76 0.9300 . ?
C81 C82 1.352(17) . ?
C81 C86 1.420(15) . ?
C82 C83 1.467(18) . ?
C82 H82 0.9300 . ?
C83 C84 1.41(2) . ?
C83 H83 0.9300 . ?
C84 C85 1.36(2) . ?
C84 H84 0.9300 . ?
C85 C86 1.341(18) . ?
C85 H85 0.9300 . ?
C91 C92 1.391(15) . ?
C91 C96 1.398(14) . ?
C92 C93 1.43(2) . ?
C92 H92 0.9300 . ?
C93 C94 1.33(2) . ?
C93 H93 0.9300 . ?
C94 C95 1.40(2) . ?
C94 H94 0.9300 . ?
C95 C96 1.423(19) . ?
C95 H95 0.9300 . ?
C96 H96 0.9300 . ?
C101 C102 1.352(16) . ?
C101 C106 1.405(15) . ?
C102 C103 1.422(19) . ?
C102 H102 0.9300 . ?
C103 C104 1.44(2) . ?
C103 H103 0.9300 . ?
C104 C105 1.35(2) . ?
C104 H104 0.9300 . ?
C105 C106 1.37(2) . ?
C105 H105 0.9300 . ?
C106 H106 0.9300 . ?
C111 C112 1.392(15) . ?
C111 C116 1.423(16) . ?
C112 C113 1.41(2) . ?
C112 H112 0.9300 . ?
C113 C114 1.36(2) . ?
C113 H113 0.9300 . ?
C114 C115 1.33(2) . ?
C114 H114 0.9300 . ?
C115 C116 1.39(2) . ?
C115 H115 0.9300 . ?
C116 H116 0.9300 . ?
C121 C126 1.396(15) . ?
C121 C122 1.405(15) . ?
C122 C123 1.377(16) . ?
C122 H122 0.9300 . ?
C123 C124 1.346(19) . ?
C123 H123 0.9300 . ?
C124 C125 1.399(19) . ?
C124 H124 0.9300 . ?
C125 C126 1.388(15) . ?
C125 H125 0.9300 . ?
C126 H126 0.9300 . ?
P5 F5 1.548(17) . ?
P5 F2 1.570(18) . ?
P5 F1 1.571(13) . ?
P5 F4 1.575(17) . ?
P5 F3 1.580(13) . ?
P5 F6 1.625(19) . ?
